data_7129555
loop_
_publ_author_name
'Zhang, Huaxing'
'Guo, Qiang'
'Cheng, Hu'
'Ran, Chunhao'
'Wu, Di'
'Lan, Jingbo'

_publ_section_title
;
 An umpolung strategy for rapid access to thermally activated delayed
 fluorescence (TADF) materials based on phenazine
;
_journal_name_full 'Chemical Communications'
_journal_paper_doi 10.1039/D1CC06705B
_journal_year 2022
_chemical_formula_moiety 'C18 H10 N2 O'
_chemical_formula_sum 'C18 H10 N2 O'
_chemical_formula_weight 270.28
_space_group_crystal_system orthorhombic
_space_group_IT_number 33
_space_group_name_Hall 'P 2c -2n'
_space_group_name_H-M_alt 'P n a 21'
_atom_sites_solution_hydrogens geom
_atom_sites_solution_primary dual
_audit_creation_date 2021-05-10
_audit_creation_method
;
Olex2 1.3
(compiled 2020.11.12 svn.r5f609507 for OlexSys, GUI svn.r6272)
;
_audit_update_record
;
2021-09-21 deposited with the CCDC.	2021-12-24 downloaded from the CCDC.
;
_cell_angle_alpha 90
_cell_angle_beta 90
_cell_angle_gamma 90
_cell_formula_units_Z 8
_cell_length_a 25.483(3)
_cell_length_b 3.8577(3)
_cell_length_c 25.757(3)
_cell_measurement_reflns_used 2475
_cell_measurement_temperature 302(2)
_cell_measurement_theta_max 23.337
_cell_measurement_theta_min 2.248
_cell_volume 2532.1(5)
_computing_cell_refinement 'SAINT V8.40B (?, 2016)'
_computing_data_reduction 'SAINT V8.40B (?, 2016)'
_computing_molecular_graphics 'Olex2 1.3 (Dolomanov et al., 2009)'
_computing_publication_material 'Olex2 1.3 (Dolomanov et al., 2009)'
_computing_structure_refinement 'SHELXL 2014/7 (Sheldrick, 2015)'
_computing_structure_solution 'SHELXT 2018/2 (Sheldrick, 2018)'
_diffrn_ambient_temperature 302.0
_diffrn_measured_fraction_theta_full 0.999
_diffrn_measured_fraction_theta_max 0.997
_diffrn_measurement_device_type 'Bruker APEX-II CCD'
_diffrn_measurement_method '\f and \w scans'
_diffrn_radiation_type MoK\a
_diffrn_radiation_wavelength 0.71073
_diffrn_reflns_av_R_equivalents 0.1241
_diffrn_reflns_av_unetI/netI 0.0767
_diffrn_reflns_Laue_measured_fraction_full 0.999
_diffrn_reflns_Laue_measured_fraction_max 0.997
_diffrn_reflns_limit_h_max 33
_diffrn_reflns_limit_h_min -33
_diffrn_reflns_limit_k_max 5
_diffrn_reflns_limit_k_min -4
_diffrn_reflns_limit_l_max 33
_diffrn_reflns_limit_l_min -33
_diffrn_reflns_number 34196
_diffrn_reflns_point_group_measured_fraction_full 0.999
_diffrn_reflns_point_group_measured_fraction_max 0.997
_diffrn_reflns_theta_full 25.242
_diffrn_reflns_theta_max 27.540
_diffrn_reflns_theta_min 2.248
_diffrn_source_current 1.4
_diffrn_source_power 0.07
_diffrn_source_voltage 50.0
_diffrn_standards_number 0
_exptl_absorpt_coefficient_mu 0.090
_exptl_absorpt_correction_T_max 0.7456
_exptl_absorpt_correction_T_min 0.6616
_exptl_absorpt_correction_type multi-scan
_exptl_absorpt_process_details
;
SADABS-2016/2 (Bruker,2016/2) was used for absorption correction.
wR2(int) was 0.0869 before and 0.0724 after correction.
The Ratio of minimum to maximum transmission is 0.8873.
The \l/2 correction factor is Not present.
;
_exptl_crystal_colour 'clear yellowish yellow'
_exptl_crystal_colour_lustre clear
_exptl_crystal_colour_modifier yellowish
_exptl_crystal_colour_primary yellow
_exptl_crystal_density_diffrn 1.418
_exptl_crystal_description plate
_exptl_crystal_F_000 1120
_exptl_crystal_size_max 0.43
_exptl_crystal_size_mid 0.08
_exptl_crystal_size_min 0.02
_refine_diff_density_max 0.796
_refine_diff_density_min -0.296
_refine_diff_density_rms 0.054
_refine_ls_abs_structure_details
;
 Flack x determined using 972 quotients [(I+)-(I-)]/[(I+)+(I-)]
 (Parsons, Flack and Wagner, Acta Cryst. B69 (2013) 249-259).
;
_refine_ls_abs_structure_Flack -1.0(10)
_refine_ls_extinction_method none
_refine_ls_goodness_of_fit_ref 1.038
_refine_ls_hydrogen_treatment constr
_refine_ls_matrix_type full
_refine_ls_number_parameters 379
_refine_ls_number_reflns 5773
_refine_ls_number_restraints 18
_refine_ls_restrained_S_all 1.045
_refine_ls_R_factor_all 0.1727
_refine_ls_R_factor_gt 0.0810
_refine_ls_shift/su_max 0.003
_refine_ls_shift/su_mean 0.000
_refine_ls_structure_factor_coef Fsqd
_refine_ls_weighting_details 'w=1/[\s^2^(Fo^2^)+(0.1244P)^2^+0.8615P] where P=(Fo^2^+2Fc^2^)/3'
_refine_ls_weighting_scheme calc
_refine_ls_wR_factor_gt 0.2076
_refine_ls_wR_factor_ref 0.2710
_reflns_Friedel_coverage 0.957
_reflns_Friedel_fraction_full 0.999
_reflns_Friedel_fraction_max 0.998
_reflns_number_gt 2804
_reflns_number_total 5773
_reflns_threshold_expression 'I > 2\s(I)'
_cod_data_source_file d1cc06705b2.cif
_cod_data_source_block mo_zhx_4223_0ma_a
_cod_original_cell_volume 2532.1(4)
_cod_database_code 7129555
_shelx_shelxl_version_number 2014/7
_shelx_space_group_comment
;
The symmetry employed for this shelxl refinement is uniquely defined
by the following loop, which should always be used as a source of
symmetry information in preference to the above space-group names.
They are only intended as comments.
;
_shelx_estimated_absorpt_t_max 0.998
_shelx_estimated_absorpt_t_min 0.962
_olex2_refinement_description
;
1. Fixed Uiso
 At 1.2 times of:
  All C(H) groups
2. Restrained distances
 C37-C38
 1.4 with sigma of 0.01
 C33-C19
 1.4 with sigma of 0.01
 C20-C19
 1.4 with sigma of 0.01
 C28-C29
 1.4 with sigma of 0.01
 C28-C27
 1.4 with sigma of 0.01
 C27-C26
 1.4 with sigma of 0.01
 C19-C20
 1.4 with sigma of 0.01
 C19-C33
 1.4 with sigma of 0.01
 C33-C32
 1.4 with sigma of 0.01
 C21-C22
 1.38 with sigma of 0.01
3. Rigid bond restraints
 N23, C22
 with sigma for 1-2 distances of 0.01 and sigma for 1-3 distances of 0.01
4. Uiso/Uaniso restraints and constraints
N23 \\sim C22: within 2A with sigma of 0.01 and sigma for terminal atoms of
0.02 within 2A
5.a Aromatic/amide H refined with riding coordinates:
 C1(H1), C2(H2), C9(H9), C10(H10), C12(H12), C13(H13), C14(H14), C15(H15),
 C17(H17), C18(H18), C19(H19), C20(H20), C27(H27), C28(H28), C29(H29), C32(H32),
  C33(H33), C34(H34), C37(H37), C38(H38)
;
_olex2_submission_special_instructions 'No special instructions were received'

loop_
_space_group_symop_operation_xyz
'x, y, z'
'-x, -y, z+1/2'
'-x+1/2, y+1/2, z+1/2'
'x+1/2, -y+1/2, z'

loop_
_atom_site_label
_atom_site_type_symbol
_atom_site_fract_x
_atom_site_fract_y
_atom_site_fract_z
_atom_site_U_iso_or_equiv
_atom_site_adp_type
_atom_site_occupancy
_atom_site_site_symmetry_order
_atom_site_calc_flag
_atom_site_refinement_flags_posn
_atom_site_refinement_flags_adp
_atom_site_refinement_flags_occupancy
_atom_site_disorder_assembly
_atom_site_disorder_group
O1 O -0.4365(2) -0.3600(19) -0.4851(3) 0.0641(17) Uani 1 1 d . . . . .
N1 N -0.4777(3) -0.389(2) -0.6925(3) 0.0600(19) Uani 1 1 d . . . . .
N2 N -0.5512(3) -0.6499(19) -0.6187(3) 0.0562(19) Uani 1 1 d . . . . .
O3 O -0.3129(3) -0.6622(18) -0.5169(3) 0.0696(19) Uani 1 1 d . . . . .
C1 C -0.5809(5) -0.704(3) -0.7744(5) 0.076(4) Uani 1 1 d . . . . .
H1 H -0.5881 -0.7260 -0.8096 0.091 Uiso 1 1 calc R U . . .
C2 C -0.5361(4) -0.566(2) -0.7610(4) 0.067(3) Uani 1 1 d . . . . .
H2 H -0.5127 -0.4899 -0.7863 0.081 Uiso 1 1 calc R U . . .
C3 C -0.5235(3) -0.532(2) -0.7074(3) 0.055(2) Uani 1 1 d . . . . .
C4 C -0.4682(3) -0.378(2) -0.6421(4) 0.054(2) Uani 1 1 d . . . . .
C5 C -0.5051(3) -0.5116(19) -0.6040(3) 0.049(2) Uani 1 1 d . . . . .
C6 C -0.4916(3) -0.497(2) -0.5522(4) 0.049(2) Uani 1 1 d . . . . .
C7 C -0.5163(3) -0.613(2) -0.5028(3) 0.051(2) Uani 1 1 d . . . . .
C8 C -0.4808(3) -0.519(2) -0.4639(4) 0.056(2) Uani 1 1 d . . . . .
C9 C -0.4881(4) -0.589(3) -0.4131(4) 0.066(2) Uani 1 1 d . . . . .
H9 H -0.4627 -0.5316 -0.3887 0.079 Uiso 1 1 calc R U . . .
C10 C -0.5345(5) -0.751(2) -0.3983(5) 0.066(3) Uani 1 1 d . . . . .
H10 H -0.5411 -0.8002 -0.3636 0.079 Uiso 1 1 calc R U . . .
C11 C -0.5609(4) -0.666(2) -0.6700(3) 0.049(2) Uani 1 1 d . . . . .
C12 C -0.6095(4) -0.802(3) -0.6891(4) 0.062(3) Uani 1 1 d . . . . .
H12 H -0.6348 -0.8768 -0.6656 0.074 Uiso 1 1 calc R U . . .
C13 C -0.6190(5) -0.823(3) -0.7390(5) 0.080(3) Uani 1 1 d . . . . .
H13 H -0.6505 -0.9147 -0.7509 0.096 Uiso 1 1 calc R U . . .
C14 C -0.4199(4) -0.228(2) -0.6236(4) 0.053(3) Uani 1 1 d . . . . .
H14 H -0.3962 -0.1415 -0.6478 0.064 Uiso 1 1 calc R U . . .
C15 C -0.4079(4) -0.208(2) -0.5737(5) 0.057(3) Uani 1 1 d . . . . .
H15 H -0.3769 -0.1053 -0.5625 0.068 Uiso 1 1 calc R U . . .
C16 C -0.4447(3) -0.352(2) -0.5378(4) 0.050(2) Uani 1 1 d . . . . .
C17 C -0.5712(4) -0.837(3) -0.4372(4) 0.062(3) Uani 1 1 d . . . . .
H17 H -0.6028 -0.9409 -0.4277 0.074 Uiso 1 1 calc R U . . .
C18 C -0.5614(5) -0.772(2) -0.4886(5) 0.065(3) Uani 1 1 d . . . . .
H18 H -0.5858 -0.8370 -0.5137 0.078 Uiso 1 1 calc R U . . .
C19 C -0.1705(5) -0.236(3) -0.2282(5) 0.081(4) Uani 1 1 d D . . . .
H19 H -0.1628 -0.1973 -0.1934 0.097 Uiso 1 1 calc R U . . .
C20 C -0.2173(4) -0.387(3) -0.2417(4) 0.074(3) Uani 1 1 d D . . . .
H20 H -0.2403 -0.4618 -0.2160 0.089 Uiso 1 1 calc R U . . .
C21 C -0.2309(3) -0.432(2) -0.2947(4) 0.060(2) Uani 1 1 d D . . . .
C22 C -0.1949(4) -0.324(3) -0.3325(4) 0.063(3) Uani 1 1 d D U . . .
N23 N -0.2010(3) -0.342(2) -0.3845(3) 0.066(2) Uani 1 1 d . U . . .
C24 C -0.2465(3) -0.4888(19) -0.3985(5) 0.067(3) Uani 1 1 d . . . . .
C25 C -0.2584(4) -0.511(2) -0.4516(4) 0.062(2) Uani 1 1 d . . . . .
C26 C -0.2328(3) -0.401(2) -0.5013(3) 0.054(2) Uani 1 1 d D . . . .
C27 C -0.1871(4) -0.241(2) -0.5156(4) 0.055(3) Uani 1 1 d D . . . .
H27 H -0.1628 -0.1672 -0.4911 0.066 Uiso 1 1 calc R U . . .
C28 C -0.1789(4) -0.194(3) -0.5681(5) 0.074(3) Uani 1 1 d D . . . .
H28 H -0.1477 -0.0948 -0.5794 0.089 Uiso 1 1 calc R U . . .
C29 C -0.2161(6) -0.290(3) -0.6041(5) 0.085(4) Uani 1 1 d D . . . .
H29 H -0.2097 -0.2458 -0.6391 0.102 Uiso 1 1 calc R U . . .
N30 N -0.2763(3) -0.588(2) -0.3077(4) 0.074(2) Uani 1 1 d . . . . .
C31 C -0.2839(4) -0.615(2) -0.3600(4) 0.060(2) Uani 1 1 d . . . . .
C32 C -0.1476(5) -0.175(3) -0.3173(5) 0.078(3) Uani 1 1 d D . . . .
H32 H -0.1242 -0.0979 -0.3425 0.093 Uiso 1 1 calc R U . . .
C33 C -0.1350(5) -0.141(3) -0.2658(5) 0.085(3) Uani 1 1 d D . . . .
H33 H -0.1024 -0.0525 -0.2562 0.102 Uiso 1 1 calc R U . . .
C34 C -0.2627(4) -0.450(2) -0.5901(4) 0.068(3) Uani 1 1 d . . . . .
H34 H -0.2880 -0.5154 -0.6142 0.081 Uiso 1 1 calc R U . . .
C35 C -0.2683(3) -0.503(2) -0.5379(3) 0.054(2) Uani 1 1 d . . . . .
C36 C -0.3049(4) -0.659(2) -0.4647(5) 0.067(3) Uani 1 1 d . . . . .
C37 C -0.3418(4) -0.797(2) -0.4284(5) 0.063(3) Uani 1 1 d D . . . .
H37 H -0.3724 -0.9021 -0.4401 0.076 Uiso 1 1 calc R U . . .
C38 C -0.3314(4) -0.773(2) -0.3763(6) 0.068(4) Uani 1 1 d D . . . .
H38 H -0.3551 -0.8592 -0.3521 0.082 Uiso 1 1 calc R U . . .

loop_
_atom_site_aniso_label
_atom_site_aniso_U_11
_atom_site_aniso_U_22
_atom_site_aniso_U_33
_atom_site_aniso_U_23
_atom_site_aniso_U_13
_atom_site_aniso_U_12
O1 0.048(4) 0.070(4) 0.074(5) -0.006(4) -0.003(3) -0.002(4)
N1 0.060(5) 0.056(5) 0.063(5) 0.005(4) 0.011(4) 0.002(4)
N2 0.050(4) 0.053(4) 0.065(5) -0.004(4) 0.006(4) -0.003(4)
O3 0.057(4) 0.066(4) 0.086(6) -0.011(4) 0.001(4) -0.004(3)
C1 0.084(9) 0.093(8) 0.051(7) 0.001(5) -0.012(6) -0.011(6)
C2 0.085(7) 0.068(6) 0.049(6) 0.010(5) 0.009(5) -0.009(6)
C3 0.050(5) 0.049(5) 0.064(6) 0.001(4) 0.005(4) 0.005(4)
C4 0.048(5) 0.047(5) 0.067(6) -0.001(4) 0.007(4) 0.007(4)
C5 0.038(4) 0.035(4) 0.072(6) -0.003(4) 0.006(4) -0.003(3)
C6 0.040(4) 0.039(4) 0.069(6) -0.008(4) 0.005(4) 0.008(3)
C7 0.046(5) 0.043(4) 0.064(6) -0.010(4) -0.007(4) 0.007(4)
C8 0.047(5) 0.050(5) 0.071(6) -0.014(4) 0.003(4) 0.001(4)
C9 0.058(6) 0.082(6) 0.058(6) -0.013(5) -0.004(4) 0.008(5)
C10 0.080(8) 0.072(7) 0.046(7) 0.001(4) 0.016(6) 0.005(5)
C11 0.054(5) 0.053(5) 0.041(5) -0.001(4) 0.002(4) 0.010(4)
C12 0.052(6) 0.069(6) 0.064(7) 0.003(5) -0.004(5) -0.010(4)
C13 0.082(8) 0.080(7) 0.079(9) 0.003(6) -0.012(6) -0.015(6)
C14 0.051(7) 0.050(6) 0.058(7) 0.001(4) 0.008(5) -0.005(4)
C15 0.049(6) 0.041(5) 0.081(8) -0.003(4) 0.007(6) -0.001(4)
C16 0.046(5) 0.044(5) 0.060(6) -0.009(5) 0.003(4) 0.004(4)
C17 0.046(5) 0.062(6) 0.078(8) -0.014(5) 0.001(5) -0.002(4)
C18 0.067(8) 0.056(6) 0.071(9) -0.006(4) -0.006(7) 0.008(4)
C19 0.101(11) 0.069(7) 0.072(10) -0.004(5) -0.009(8) 0.025(6)
C20 0.086(8) 0.079(7) 0.057(6) 0.003(5) 0.010(5) 0.013(6)
C21 0.056(5) 0.050(5) 0.074(7) -0.005(4) -0.007(5) 0.009(4)
C22 0.090(7) 0.055(5) 0.044(5) -0.002(4) 0.001(5) 0.024(5)
N23 0.064(5) 0.061(4) 0.072(5) 0.000(4) 0.007(4) 0.005(4)
C24 0.026(4) 0.035(4) 0.140(9) 0.003(5) 0.000(5) 0.000(3)
C25 0.056(5) 0.038(5) 0.092(7) -0.005(4) -0.004(5) 0.004(4)
C26 0.064(6) 0.044(4) 0.055(5) -0.007(4) -0.003(5) 0.018(4)
C27 0.047(7) 0.048(5) 0.071(8) -0.003(4) -0.012(6) 0.008(4)
C28 0.051(6) 0.061(6) 0.110(10) 0.008(6) 0.014(7) 0.008(5)
C29 0.109(11) 0.070(7) 0.075(10) 0.018(6) 0.018(9) 0.046(7)
N30 0.056(5) 0.050(5) 0.116(8) -0.007(5) -0.001(5) 0.011(4)
C31 0.053(6) 0.039(5) 0.090(8) -0.006(5) -0.005(5) 0.004(4)
C32 0.067(7) 0.075(7) 0.091(10) 0.008(6) 0.023(7) 0.011(6)
C33 0.073(7) 0.072(7) 0.109(11) -0.022(7) -0.016(7) 0.014(6)
C34 0.069(6) 0.068(6) 0.065(7) -0.020(5) -0.028(5) 0.026(5)
C35 0.048(5) 0.050(5) 0.064(6) -0.005(4) 0.009(4) 0.004(4)
C36 0.042(5) 0.042(5) 0.116(10) -0.005(6) 0.006(6) 0.005(4)
C37 0.033(5) 0.051(5) 0.106(10) 0.001(5) 0.007(6) -0.003(4)
C38 0.043(7) 0.054(6) 0.108(11) 0.006(5) 0.009(6) -0.008(4)

loop_
_atom_type_symbol
_atom_type_description
_atom_type_scat_dispersion_real
_atom_type_scat_dispersion_imag
_atom_type_scat_source
C C 0.0033 0.0016 'International Tables Vol C Tables 4.2.6.8 and 6.1.1.4'
H H 0.0000 0.0000 'International Tables Vol C Tables 4.2.6.8 and 6.1.1.4'
N N 0.0061 0.0033 'International Tables Vol C Tables 4.2.6.8 and 6.1.1.4'
O O 0.0106 0.0060 'International Tables Vol C Tables 4.2.6.8 and 6.1.1.4'

loop_
_geom_angle_atom_site_label_1
_geom_angle_atom_site_label_2
_geom_angle_atom_site_label_3
_geom_angle
_geom_angle_site_symmetry_1
_geom_angle_site_symmetry_3
_geom_angle_publ_flag
C16 O1 C8 105.8(7) . . ?
C4 N1 C3 116.8(8) . . ?
C5 N2 C11 117.0(8) . . ?
C36 O3 C35 104.8(8) . . ?
C2 C1 H1 117.8 . . ?
C2 C1 C13 124.4(11) . . ?
C13 C1 H1 117.8 . . ?
C1 C2 H2 120.3 . . ?
C1 C2 C3 119.3(10) . . ?
C3 C2 H2 120.3 . . ?
N1 C3 C2 120.6(8) . . ?
N1 C3 C11 121.7(8) . . ?
C2 C3 C11 117.6(8) . . ?
N1 C4 C5 122.3(8) . . ?
N1 C4 C14 119.5(8) . . ?
C14 C4 C5 118.1(9) . . ?
N2 C5 C4 121.0(8) . . ?
N2 C5 C6 120.4(7) . . ?
C6 C5 C4 118.6(7) . . ?
C5 C6 C7 135.1(7) . . ?
C16 C6 C5 119.6(8) . . ?
C16 C6 C7 105.2(8) . . ?
C8 C7 C6 105.0(7) . . ?
C18 C7 C6 136.7(9) . . ?
C18 C7 C8 118.4(10) . . ?
O1 C8 C7 111.1(8) . . ?
C9 C8 O1 125.3(9) . . ?
C9 C8 C7 123.5(9) . . ?
C8 C9 H9 120.8 . . ?
C8 C9 C10 118.3(10) . . ?
C10 C9 H9 120.8 . . ?
C9 C10 H10 120.8 . . ?
C9 C10 C17 118.4(11) . . ?
C17 C10 H10 120.8 . . ?
N2 C11 C3 121.0(8) . . ?
N2 C11 C12 120.8(9) . . ?
C12 C11 C3 118.1(8) . . ?
C11 C12 H12 119.3 . . ?
C13 C12 C11 121.3(10) . . ?
C13 C12 H12 119.3 . . ?
C1 C13 H13 120.4 . . ?
C12 C13 C1 119.2(11) . . ?
C12 C13 H13 120.4 . . ?
C4 C14 H14 118.6 . . ?
C15 C14 C4 122.7(10) . . ?
C15 C14 H14 118.6 . . ?
C14 C15 H15 121.4 . . ?
C14 C15 C16 117.1(10) . . ?
C16 C15 H15 121.4 . . ?
O1 C16 C15 123.3(9) . . ?
C6 C16 O1 113.0(8) . . ?
C6 C16 C15 123.7(10) . . ?
C10 C17 H17 119.3 . . ?
C18 C17 C10 121.4(11) . . ?
C18 C17 H17 119.3 . . ?
C7 C18 C17 119.9(11) . . ?
C7 C18 H18 120.0 . . ?
C17 C18 H18 120.0 . . ?
C20 C19 H19 119.8 . . ?
C33 C19 H19 119.8 . . ?
C33 C19 C20 120.4(12) . . ?
C19 C20 H20 119.7 . . ?
C19 C20 C21 120.5(10) . . ?
C21 C20 H20 119.7 . . ?
C22 C21 C20 118.3(9) . . ?
N30 C21 C20 120.2(9) . . ?
N30 C21 C22 121.5(10) . . ?
N23 C22 C21 126.8(10) . . ?
N23 C22 C32 113.6(9) . . ?
C32 C22 C21 119.6(10) . . ?
C24 N23 C22 112.8(9) . . ?
N23 C24 C25 118.3(9) . . ?
N23 C24 C31 121.6(11) . . ?
C25 C24 C31 120.0(8) . . ?
C24 C25 C26 136.1(8) . . ?
C36 C25 C24 117.1(10) . . ?
C36 C25 C26 106.7(10) . . ?
C27 C26 C25 136.7(9) . . ?
C35 C26 C25 102.7(8) . . ?
C35 C26 C27 120.6(9) . . ?
C26 C27 H27 121.6 . . ?
C26 C27 C28 116.8(10) . . ?
C28 C27 H27 121.6 . . ?
C27 C28 H28 119.3 . . ?
C29 C28 C27 121.4(11) . . ?
C29 C28 H28 119.3 . . ?
C28 C29 H29 118.9 . . ?
C28 C29 C34 122.2(12) . . ?
C34 C29 H29 118.9 . . ?
C21 N30 C31 113.6(8) . . ?
N30 C31 C24 123.6(9) . . ?
N30 C31 C38 116.5(10) . . ?
C38 C31 C24 120.0(11) . . ?
C22 C32 H32 119.5 . . ?
C33 C32 C22 121.0(11) . . ?
C33 C32 H32 119.5 . . ?
C19 C33 H33 119.9 . . ?
C32 C33 C19 120.1(12) . . ?
C32 C33 H33 119.9 . . ?
C29 C34 H34 122.8 . . ?
C35 C34 C29 114.4(9) . . ?
C35 C34 H34 122.8 . . ?
C26 C35 O3 113.5(8) . . ?
C26 C35 C34 124.5(9) . . ?
C34 C35 O3 122.0(9) . . ?
O3 C36 C37 122.9(10) . . ?
C25 C36 O3 112.4(10) . . ?
C25 C36 C37 124.7(12) . . ?
C36 C37 H37 120.4 . . ?
C38 C37 C36 119.2(11) . . ?
C38 C37 H37 120.4 . . ?
C31 C38 H38 120.6 . . ?
C37 C38 C31 118.9(11) . . ?
C37 C38 H38 120.6 . . ?

loop_
_geom_bond_atom_site_label_1
_geom_bond_atom_site_label_2
_geom_bond_distance
_geom_bond_site_symmetry_2
_geom_bond_publ_flag
O1 C8 1.395(11) . ?
O1 C16 1.375(11) . ?
N1 C3 1.348(11) . ?
N1 C4 1.320(11) . ?
N2 C5 1.346(10) . ?
N2 C11 1.346(11) . ?
O3 C35 1.402(11) . ?
O3 C36 1.360(13) . ?
C1 H1 0.9300 . ?
C1 C2 1.306(14) . ?
C1 C13 1.409(14) . ?
C2 H2 0.9300 . ?
C2 C3 1.425(12) . ?
C3 C11 1.451(12) . ?
C4 C5 1.453(11) . ?
C4 C14 1.439(13) . ?
C5 C6 1.379(11) . ?
C6 C7 1.488(13) . ?
C6 C16 1.371(12) . ?
C7 C8 1.399(12) . ?
C7 C18 1.353(13) . ?
C8 C9 1.349(13) . ?
C9 H9 0.9300 . ?
C9 C10 1.390(14) . ?
C10 H10 0.9300 . ?
C10 C17 1.412(14) . ?
C11 C12 1.431(14) . ?
C12 H12 0.9300 . ?
C12 C13 1.311(14) . ?
C13 H13 0.9300 . ?
C14 H14 0.9300 . ?
C14 C15 1.324(14) . ?
C15 H15 0.9300 . ?
C15 C16 1.428(14) . ?
C17 H17 0.9300 . ?
C17 C18 1.372(14) . ?
C18 H18 0.9300 . ?
C19 H19 0.9300 . ?
C19 C20 1.375(9) . ?
C19 C33 1.375(9) . ?
C20 H20 0.9300 . ?
C20 C21 1.416(14) . ?
C21 C22 1.402(10) . ?
C21 N30 1.348(11) . ?
C22 N23 1.350(12) . ?
C22 C32 1.390(16) . ?
N23 C24 1.340(12) . ?
C24 C25 1.405(15) . ?
C24 C31 1.459(14) . ?
C25 C26 1.498(14) . ?
C25 C36 1.357(13) . ?
C26 C27 1.368(10) . ?
C26 C35 1.363(12) . ?
C27 H27 0.9300 . ?
C27 C28 1.381(11) . ?
C28 H28 0.9300 . ?
C28 C29 1.376(12) . ?
C29 H29 0.9300 . ?
C29 C34 1.386(16) . ?
N30 C31 1.364(12) . ?
C31 C38 1.420(14) . ?
C32 H32 0.9300 . ?
C32 C33 1.373(11) . ?
C33 H33 0.9300 . ?
C34 H34 0.9300 . ?
C34 C35 1.368(12) . ?
C36 C37 1.428(15) . ?
C37 H37 0.9300 . ?
C37 C38 1.371(12) . ?
C38 H38 0.9300 . ?

loop_
_geom_torsion_atom_site_label_1
_geom_torsion_atom_site_label_2
_geom_torsion_atom_site_label_3
_geom_torsion_atom_site_label_4
_geom_torsion
_geom_torsion_site_symmetry_1
_geom_torsion_site_symmetry_2
_geom_torsion_site_symmetry_3
_geom_torsion_site_symmetry_4
_geom_torsion_publ_flag
O1 C8 C9 C10 -179.7(8) . . . . ?
N1 C3 C11 N2 0.6(13) . . . . ?
N1 C3 C11 C12 177.7(8) . . . . ?
N1 C4 C5 N2 -0.8(12) . . . . ?
N1 C4 C5 C6 178.5(8) . . . . ?
N1 C4 C14 C15 179.9(9) . . . . ?
N2 C5 C6 C7 1.9(13) . . . . ?
N2 C5 C6 C16 -179.1(7) . . . . ?
N2 C11 C12 C13 -179.1(10) . . . . ?
O3 C36 C37 C38 -177.9(9) . . . . ?
C1 C2 C3 N1 -179.8(9) . . . . ?
C1 C2 C3 C11 2.2(14) . . . . ?
C2 C1 C13 C12 -1.4(19) . . . . ?
C2 C3 C11 N2 178.6(8) . . . . ?
C2 C3 C11 C12 -4.3(12) . . . . ?
C3 N1 C4 C5 -0.2(12) . . . . ?
C3 N1 C4 C14 -179.9(7) . . . . ?
C3 C11 C12 C13 3.8(14) . . . . ?
C4 N1 C3 C2 -177.7(8) . . . . ?
C4 N1 C3 C11 0.2(12) . . . . ?
C4 C5 C6 C7 -177.5(8) . . . . ?
C4 C5 C6 C16 1.5(11) . . . . ?
C4 C14 C15 C16 1.6(14) . . . . ?
C5 N2 C11 C3 -1.5(12) . . . . ?
C5 N2 C11 C12 -178.6(8) . . . . ?
C5 C4 C14 C15 0.1(13) . . . . ?
C5 C6 C7 C8 179.5(9) . . . . ?
C5 C6 C7 C18 -1.0(16) . . . . ?
C5 C6 C16 O1 -179.2(7) . . . . ?
C5 C6 C16 C15 0.2(12) . . . . ?
C6 C7 C8 O1 -0.7(9) . . . . ?
C6 C7 C8 C9 -177.7(8) . . . . ?
C6 C7 C18 C17 -179.6(9) . . . . ?
C7 C6 C16 O1 0.0(9) . . . . ?
C7 C6 C16 C15 179.5(8) . . . . ?
C7 C8 C9 C10 -3.1(14) . . . . ?
C8 O1 C16 C6 -0.4(10) . . . . ?
C8 O1 C16 C15 -179.9(7) . . . . ?
C8 C7 C18 C17 -0.2(13) . . . . ?
C8 C9 C10 C17 1.0(14) . . . . ?
C9 C10 C17 C18 1.3(15) . . . . ?
C10 C17 C18 C7 -1.8(15) . . . . ?
C11 N2 C5 C4 1.6(11) . . . . ?
C11 N2 C5 C6 -177.7(7) . . . . ?
C11 C12 C13 C1 -0.9(17) . . . . ?
C13 C1 C2 C3 0.7(18) . . . . ?
C14 C4 C5 N2 179.0(7) . . . . ?
C14 C4 C5 C6 -1.7(11) . . . . ?
C14 C15 C16 O1 177.6(8) . . . . ?
C14 C15 C16 C6 -1.8(13) . . . . ?
C16 O1 C8 C7 0.7(9) . . . . ?
C16 O1 C8 C9 177.7(9) . . . . ?
C16 C6 C7 C8 0.4(9) . . . . ?
C16 C6 C7 C18 179.9(9) . . . . ?
C18 C7 C8 O1 179.7(7) . . . . ?
C18 C7 C8 C9 2.7(13) . . . . ?
C19 C20 C21 C22 1.4(14) . . . . ?
C19 C20 C21 N30 178.4(8) . . . . ?
C20 C19 C33 C32 4.4(17) . . . . ?
C20 C21 C22 N23 -179.4(9) . . . . ?
C20 C21 C22 C32 -0.7(13) . . . . ?
C20 C21 N30 C31 -179.4(8) . . . . ?
C21 C22 N23 C24 -1.8(13) . . . . ?
C21 C22 C32 C33 1.8(16) . . . . ?
C21 N30 C31 C24 0.3(12) . . . . ?
C21 N30 C31 C38 -179.1(7) . . . . ?
C22 C21 N30 C31 -2.6(12) . . . . ?
C22 N23 C24 C25 177.6(8) . . . . ?
C22 N23 C24 C31 -0.6(11) . . . . ?
C22 C32 C33 C19 -3.6(18) . . . . ?
N23 C22 C32 C33 -179.3(10) . . . . ?
N23 C24 C25 C26 -1.6(14) . . . . ?
N23 C24 C25 C36 -179.6(8) . . . . ?
N23 C24 C31 N30 1.4(13) . . . . ?
N23 C24 C31 C38 -179.2(8) . . . . ?
C24 C25 C26 C27 1.6(17) . . . . ?
C24 C25 C26 C35 -178.5(9) . . . . ?
C24 C25 C36 O3 179.0(7) . . . . ?
C24 C25 C36 C37 -1.0(14) . . . . ?
C24 C31 C38 C37 -1.4(14) . . . . ?
C25 C24 C31 N30 -176.8(8) . . . . ?
C25 C24 C31 C38 2.5(12) . . . . ?
C25 C26 C27 C28 179.1(9) . . . . ?
C25 C26 C35 O3 0.2(9) . . . . ?
C25 C26 C35 C34 178.4(8) . . . . ?
C25 C36 C37 C38 2.2(15) . . . . ?
C26 C25 C36 O3 0.5(11) . . . . ?
C26 C25 C36 C37 -179.6(8) . . . . ?
C26 C27 C28 C29 2.8(14) . . . . ?
C27 C26 C35 O3 -179.9(7) . . . . ?
C27 C26 C35 C34 -1.7(13) . . . . ?
C27 C28 C29 C34 -2.4(15) . . . . ?
C28 C29 C34 C35 0.0(13) . . . . ?
C29 C34 C35 O3 -179.9(8) . . . . ?
C29 C34 C35 C26 2.1(13) . . . . ?
N30 C21 C22 N23 3.7(14) . . . . ?
N30 C21 C22 C32 -177.6(9) . . . . ?
N30 C31 C38 C37 178.0(9) . . . . ?
C31 C24 C25 C26 176.7(9) . . . . ?
C31 C24 C25 C36 -1.3(12) . . . . ?
C32 C22 N23 C24 179.4(8) . . . . ?
C33 C19 C20 C21 -3.3(16) . . . . ?
C35 O3 C36 C25 -0.3(10) . . . . ?
C35 O3 C36 C37 179.7(8) . . . . ?
C35 C26 C27 C28 -0.8(12) . . . . ?
C36 O3 C35 C26 0.1(10) . . . . ?
C36 O3 C35 C34 -178.2(8) . . . . ?
C36 C25 C26 C27 179.8(9) . . . . ?
C36 C25 C26 C35 -0.4(9) . . . . ?
C36 C37 C38 C31 -0.8(15) . . . . ?
